data_7063344
loop_
_publ_author_name
'Liu, Xiao-Dong'
'Liu, Pei-Xin'
'Zhang, Zhong'
'Li, Li-Long'
'Luan, Jian'
'Qin, Yi'

_publ_section_title
;
 A novel Ni-based complex inducing apoptosis through mitochondrial
 dysfunction in osteosarcoma HOS cells
;
_journal_issue 30
_journal_name_full 'New Journal of Chemistry'
_journal_page_first 13602
_journal_page_last 13608
_journal_paper_doi 10.1039/D4NJ02041C
_journal_volume 48
_journal_year 2024
_chemical_formula_moiety 'C50 H54 N8 Ni O10, 2(H2 O)'
_chemical_formula_sum 'C50 H58 N8 Ni O12'
_chemical_formula_weight 1021.75
_space_group_crystal_system triclinic
_space_group_IT_number 2
_space_group_name_Hall '-P 1'
_space_group_name_H-M_alt 'P -1'
_atom_sites_solution_hydrogens mixed
_atom_sites_solution_primary direct
_audit_block_doi 10.5517/ccdc.csd.cc2jxdql
_audit_creation_date 2024-04-25
_audit_creation_method
;
Olex2 1.2-beta
(compiled 2017.03.28 svn.r3405 for OlexSys, GUI svn.r5335)
;
_audit_update_record
;
2024-04-25 deposited with the CCDC.	2024-07-10 downloaded from the CCDC.
;
_cell_angle_alpha 78.7920(10)
_cell_angle_beta 74.3180(10)
_cell_angle_gamma 71.4360(10)
_cell_formula_units_Z 1
_cell_length_a 10.1444(4)
_cell_length_b 11.2352(4)
_cell_length_c 11.9339(4)
_cell_measurement_reflns_used 9412
_cell_measurement_temperature 296(2)
_cell_measurement_theta_max 30.638
_cell_measurement_theta_min 2.173
_cell_volume 1232.62(8)
_computing_cell_refinement 'SAINT V8.40A (?, 2016)'
_computing_data_collection 'SMART (Bruker, 2001)'
_computing_data_reduction 'SAINT V8.40A (?, 2016)'
_computing_molecular_graphics 'Olex2 (Dolomanov et al., 2009)'
_computing_publication_material 'Olex2 (Dolomanov et al., 2009)'
_computing_structure_refinement 'ShelXL (Sheldrick, 2015)'
_computing_structure_solution 'SIR2004 (Burla et al., 2007)'
_diffrn_ambient_temperature 296(2)
_diffrn_measured_fraction_theta_full 0.998
_diffrn_measured_fraction_theta_max 0.995
_diffrn_measurement_device_type 'Bruker P4'
_diffrn_measurement_method '\w scans'
_diffrn_radiation_monochromator graphite
_diffrn_radiation_type MoK\a
_diffrn_radiation_wavelength 0.71073
_diffrn_reflns_av_R_equivalents 0.0297
_diffrn_reflns_av_unetI/netI 0.0362
_diffrn_reflns_Laue_measured_fraction_full 0.998
_diffrn_reflns_Laue_measured_fraction_max 0.995
_diffrn_reflns_limit_h_max 14
_diffrn_reflns_limit_h_min -14
_diffrn_reflns_limit_k_max 16
_diffrn_reflns_limit_k_min -16
_diffrn_reflns_limit_l_max 17
_diffrn_reflns_limit_l_min -17
_diffrn_reflns_number 23976
_diffrn_reflns_point_group_measured_fraction_full 0.998
_diffrn_reflns_point_group_measured_fraction_max 0.995
_diffrn_reflns_theta_full 25.242
_diffrn_reflns_theta_max 30.707
_diffrn_reflns_theta_min 2.173
_exptl_absorpt_coefficient_mu 0.465
_exptl_absorpt_correction_T_max 0.950
_exptl_absorpt_correction_T_min 0.930
_exptl_absorpt_correction_type none
_exptl_absorpt_process_details
;
SADABS-2016/2 (Bruker,2016/2) was used for absorption correction.
wR2(int) was 0.0582 before and 0.0426 after correction.
The Ratio of minimum to maximum transmission is 0.9296.
The \l/2 correction factor is Not present.
;
_exptl_crystal_colour 'clear light green'
_exptl_crystal_colour_lustre clear
_exptl_crystal_colour_modifier light
_exptl_crystal_colour_primary green
_exptl_crystal_density_diffrn 1.376
_exptl_crystal_density_method 'not measured'
_exptl_crystal_description BLOCK
_exptl_crystal_F_000 538
_exptl_crystal_size_max 0.21
_exptl_crystal_size_mid 0.13
_exptl_crystal_size_min 0.11
_refine_diff_density_max 0.351
_refine_diff_density_min -0.507
_refine_diff_density_rms 0.055
_refine_ls_extinction_method none
_refine_ls_goodness_of_fit_ref 1.027
_refine_ls_hydrogen_treatment constr
_refine_ls_matrix_type full
_refine_ls_number_parameters 322
_refine_ls_number_reflns 7624
_refine_ls_number_restraints 0
_refine_ls_restrained_S_all 1.027
_refine_ls_R_factor_all 0.0584
_refine_ls_R_factor_gt 0.0405
_refine_ls_shift/su_max 0.000
_refine_ls_shift/su_mean 0.000
_refine_ls_structure_factor_coef Fsqd
_refine_ls_weighting_details 'w=1/[\s^2^(Fo^2^)+(0.0472P)^2^+0.4177P] where P=(Fo^2^+2Fc^2^)/3'
_refine_ls_weighting_scheme calc
_refine_ls_wR_factor_gt 0.0971
_refine_ls_wR_factor_ref 0.1057
_reflns_Friedel_coverage 0.000
_reflns_number_gt 6042
_reflns_number_total 7624
_reflns_threshold_expression 'I > 2\s(I)'
_cod_data_source_file d4nj02041c2.cif
_cod_data_source_block Ni_complex
_cod_depositor_comments 'Adding full bibliography for 7063344.cif.'
_cod_database_code 7063344
_shelx_shelxl_version_number 2014/7
_shelx_space_group_comment
;
The symmetry employed for this shelxl refinement is uniquely defined
by the following loop, which should always be used as a source of
symmetry information in preference to the above space-group names.
They are only intended as comments.
;
_olex2_refinement_description
;
1. Fixed Uiso
 At 1.2 times of:
  All C(H) groups, All C(H,H) groups, All N(H) groups, All O(H,H) groups
2.a Riding coordinates:
 O1W(H1WA,H1WB), O2W(H2WA,H2WB)
2.b Ternary CH refined with riding coordinates:
 C7(H7), C12(H12)
2.c Secondary CH2 refined with riding coordinates:
 C8(H8A,H8B), C9(H9A,H9B), C10(H10A,H10B), C11(H11A,H11B)
2.d Aromatic/amide H refined with riding coordinates:
 N3(H3), N4(H4), C1(H1), C2(H2), C4(H4A), C5(H5), C15(H15), C16(H16), C18(H18),
  C21(H21), C22(H22), C23(H23), C24(H24), C25(H25), C27(H27)
;
_olex2_submission_special_instructions 'No special instructions were received'

loop_
_space_group_symop_operation_xyz
'x, y, z'
'-x, -y, -z'

loop_
_atom_site_label
_atom_site_type_symbol
_atom_site_fract_x
_atom_site_fract_y
_atom_site_fract_z
_atom_site_U_iso_or_equiv
_atom_site_adp_type
_atom_site_occupancy
_atom_site_site_symmetry_order
_atom_site_calc_flag
_atom_site_refinement_flags_posn
_atom_site_refinement_flags_adp
_atom_site_refinement_flags_occupancy
_atom_site_disorder_assembly
_atom_site_disorder_group
Ni1 Ni 0.5000 0.5000 0.5000 0.02150(7) Uani 1 2 d S T P . .
O1 O 0.36254(12) 0.40458(11) 0.48977(9) 0.0315(2) Uani 1 1 d . . . . .
O1W O 0.66023(11) 0.40042(10) 0.37422(9) 0.0295(2) Uani 1 1 d . . . . .
H1WA H 0.6480 0.3461 0.3403 0.035 Uiso 1 1 d R . . . .
H1WB H 0.7273 0.4282 0.3292 0.035 Uiso 1 1 d R . . . .
O2 O 0.46604(13) 0.30421(13) 0.33026(12) 0.0425(3) Uani 1 1 d . . . . .
O3 O 0.82871(15) -0.01918(12) 0.87428(11) 0.0445(3) Uani 1 1 d . . . . .
O4 O 0.72702(13) 0.37318(12) 1.04322(12) 0.0421(3) Uani 1 1 d . . . . .
N1 N 0.57332(13) 0.35803(12) 0.63207(10) 0.0259(2) Uani 1 1 d . . . . .
N2 N 1.17951(19) 0.45544(15) 0.79881(13) 0.0448(4) Uani 1 1 d . . . . .
N3 N 0.69162(15) 0.11375(13) 1.00855(11) 0.0313(3) Uani 1 1 d . . . . .
H3 H 0.6228 0.1819 1.0195 0.038 Uiso 1 1 calc R . . . .
N4 N 0.88661(15) 0.19157(13) 1.09682(12) 0.0340(3) Uani 1 1 d . . . . .
H4 H 0.9755 0.1511 1.0899 0.041 Uiso 1 1 calc R . . . .
C1 C 0.61622(17) 0.23470(14) 0.62092(13) 0.0292(3) Uani 1 1 d . . . . .
H1 H 0.6099 0.2097 0.5532 0.035 Uiso 1 1 calc R . . . .
C2 C 0.66978(18) 0.14221(15) 0.70545(13) 0.0307(3) Uani 1 1 d . . . . .
H2 H 0.6996 0.0574 0.6938 0.037 Uiso 1 1 calc R . . . .
C3 C 0.67843(15) 0.17776(14) 0.80768(12) 0.0255(3) Uani 1 1 d . . . . .
C4 C 0.63476(18) 0.30582(15) 0.81939(13) 0.0314(3) Uani 1 1 d . . . . .
H4A H 0.6398 0.3336 0.8862 0.038 Uiso 1 1 calc R . . . .
C5 C 0.58363(18) 0.39143(15) 0.73028(13) 0.0318(3) Uani 1 1 d . . . . .
H5 H 0.5548 0.4770 0.7391 0.038 Uiso 1 1 calc R . . . .
C6 C 0.73961(16) 0.08080(14) 0.90058(12) 0.0270(3) Uani 1 1 d . . . . .
C7 C 0.74750(17) 0.04231(15) 1.11007(13) 0.0288(3) Uani 1 1 d . . . . .
H7 H 0.8366 -0.0218 1.0824 0.035 Uiso 1 1 calc R . . . .
C8 C 0.6416(2) -0.02435(19) 1.19184(16) 0.0422(4) Uani 1 1 d . . . . .
H8A H 0.6272 -0.0839 1.1506 0.051 Uiso 1 1 calc R . . . .
H8B H 0.5505 0.0375 1.2149 0.051 Uiso 1 1 calc R . . . .
C9 C 0.6953(3) -0.0945(2) 1.30122(17) 0.0507(5) Uani 1 1 d . . . . .
H9A H 0.6250 -0.1339 1.3527 0.061 Uiso 1 1 calc R . . . .
H9B H 0.7830 -0.1605 1.2789 0.061 Uiso 1 1 calc R . . . .
C10 C 0.7220(2) -0.0035(2) 1.36505(15) 0.0468(5) Uani 1 1 d . . . . .
H10A H 0.7579 -0.0493 1.4334 0.056 Uiso 1 1 calc R . . . .
H10B H 0.6329 0.0593 1.3915 0.056 Uiso 1 1 calc R . . . .
C11 C 0.8299(2) 0.06221(19) 1.28495(15) 0.0412(4) Uani 1 1 d . . . . .
H11A H 0.9211 -0.0001 1.2637 0.049 Uiso 1 1 calc R . . . .
H11B H 0.8431 0.1220 1.3267 0.049 Uiso 1 1 calc R . . . .
C12 C 0.77987(17) 0.13184(15) 1.17384(13) 0.0291(3) Uani 1 1 d . . . . .
H12 H 0.6916 0.1986 1.1968 0.035 Uiso 1 1 calc R . . . .
C13 C 0.85111(17) 0.30684(15) 1.03676(14) 0.0309(3) Uani 1 1 d . . . . .
C14 C 0.97127(18) 0.35362(15) 0.95515(14) 0.0311(3) Uani 1 1 d . . . . .
C15 C 0.9386(2) 0.44428(18) 0.86216(16) 0.0432(4) Uani 1 1 d . . . . .
H15 H 0.8460 0.4732 0.8505 0.052 Uiso 1 1 calc R . . . .
C16 C 1.0458(2) 0.49103(19) 0.78688(16) 0.0472(5) Uani 1 1 d . . . . .
H16 H 1.0226 0.5509 0.7243 0.057 Uiso 1 1 calc R . . . .
C18 C 1.11064(19) 0.31495(18) 0.96800(16) 0.0401(4) Uani 1 1 d . . . . .
H18 H 1.1374 0.2539 1.0288 0.048 Uiso 1 1 calc R . . . .
C19 C 0.36382(16) 0.33851(14) 0.41540(13) 0.0268(3) Uani 1 1 d . . . . .
C20 C 0.23004(16) 0.30025(14) 0.42922(13) 0.0262(3) Uani 1 1 d . . . . .
C21 C 0.11312(18) 0.34012(18) 0.51944(16) 0.0386(4) Uani 1 1 d . . . . .
H21 H 0.1172 0.3911 0.5705 0.046 Uiso 1 1 calc R . . . .
C22 C -0.0096(2) 0.3043(2) 0.53381(19) 0.0531(5) Uani 1 1 d . . . . .
H22 H -0.0876 0.3313 0.5945 0.064 Uiso 1 1 calc R . . . .
C23 C -0.0168(2) 0.2286(2) 0.45851(19) 0.0482(5) Uani 1 1 d . . . . .
H23 H -0.0992 0.2045 0.4686 0.058 Uiso 1 1 calc R . . . .
C24 C 0.09873(19) 0.18887(18) 0.36833(17) 0.0401(4) Uani 1 1 d . . . . .
H24 H 0.0942 0.1380 0.3174 0.048 Uiso 1 1 calc R . . . .
C25 C 0.22134(18) 0.22469(16) 0.35357(15) 0.0335(3) Uani 1 1 d . . . . .
H25 H 0.2988 0.1979 0.2924 0.040 Uiso 1 1 calc R . . . .
C27 C 1.2099(2) 0.36884(19) 0.88853(18) 0.0472(5) Uani 1 1 d . . . . .
H27 H 1.3031 0.3429 0.8986 0.057 Uiso 1 1 calc R . . . .
O2W O 0.4347(2) 0.3376(2) 0.09103(16) 0.0833(6) Uani 1 1 d . . . . .
H2WA H 0.3809 0.3174 0.1553 0.100 Uiso 1 1 d R . . . .
H2WB H 0.3832 0.3702 0.0412 0.100 Uiso 1 1 d R . . . .

loop_
_atom_site_aniso_label
_atom_site_aniso_U_11
_atom_site_aniso_U_22
_atom_site_aniso_U_33
_atom_site_aniso_U_23
_atom_site_aniso_U_13
_atom_site_aniso_U_12
Ni1 0.02243(13) 0.02438(13) 0.01931(12) 0.00289(9) -0.00793(9) -0.00932(10)
O1 0.0320(6) 0.0399(6) 0.0293(5) -0.0034(5) -0.0078(4) -0.0189(5)
O1W 0.0263(5) 0.0342(6) 0.0281(5) -0.0018(4) -0.0035(4) -0.0117(4)
O2 0.0309(6) 0.0486(7) 0.0514(7) -0.0204(6) 0.0045(5) -0.0189(6)
O3 0.0543(8) 0.0338(6) 0.0328(6) -0.0025(5) -0.0158(6) 0.0091(6)
O4 0.0326(6) 0.0375(7) 0.0533(8) 0.0029(6) -0.0100(5) -0.0104(5)
N1 0.0278(6) 0.0278(6) 0.0225(5) 0.0030(5) -0.0091(5) -0.0089(5)
N2 0.0547(10) 0.0433(9) 0.0354(8) -0.0041(7) 0.0047(7) -0.0249(8)
N3 0.0358(7) 0.0296(6) 0.0234(6) 0.0017(5) -0.0115(5) -0.0009(5)
N4 0.0294(7) 0.0338(7) 0.0361(7) 0.0064(6) -0.0061(5) -0.0123(6)
C1 0.0369(8) 0.0293(7) 0.0239(7) -0.0003(6) -0.0120(6) -0.0100(6)
C2 0.0390(8) 0.0250(7) 0.0281(7) 0.0002(6) -0.0125(6) -0.0068(6)
C3 0.0256(7) 0.0263(7) 0.0225(6) 0.0033(5) -0.0081(5) -0.0059(5)
C4 0.0448(9) 0.0270(7) 0.0238(7) 0.0003(6) -0.0149(6) -0.0080(7)
C5 0.0452(9) 0.0225(7) 0.0279(7) 0.0013(6) -0.0157(6) -0.0059(6)
C6 0.0296(7) 0.0262(7) 0.0241(6) 0.0036(5) -0.0094(5) -0.0074(6)
C7 0.0336(8) 0.0293(7) 0.0228(6) 0.0045(6) -0.0116(6) -0.0080(6)
C8 0.0527(11) 0.0457(10) 0.0376(9) 0.0122(8) -0.0204(8) -0.0282(9)
C9 0.0689(13) 0.0545(12) 0.0403(10) 0.0210(9) -0.0250(9) -0.0384(11)
C10 0.0568(12) 0.0608(12) 0.0250(8) 0.0130(8) -0.0126(7) -0.0273(10)
C11 0.0511(11) 0.0527(11) 0.0293(8) 0.0070(7) -0.0188(7) -0.0264(9)
C12 0.0312(7) 0.0323(8) 0.0241(7) 0.0029(6) -0.0059(6) -0.0131(6)
C13 0.0336(8) 0.0302(8) 0.0313(7) -0.0012(6) -0.0085(6) -0.0125(6)
C14 0.0365(8) 0.0279(7) 0.0297(7) -0.0001(6) -0.0053(6) -0.0139(6)
C15 0.0460(10) 0.0407(10) 0.0415(9) 0.0092(8) -0.0138(8) -0.0154(8)
C16 0.0648(13) 0.0421(10) 0.0331(9) 0.0074(8) -0.0072(8) -0.0233(10)
C18 0.0371(9) 0.0396(9) 0.0421(9) 0.0086(7) -0.0093(7) -0.0163(7)
C19 0.0255(7) 0.0247(7) 0.0309(7) 0.0010(6) -0.0084(6) -0.0089(6)
C20 0.0257(7) 0.0255(7) 0.0296(7) -0.0008(6) -0.0089(5) -0.0094(6)
C21 0.0340(9) 0.0487(10) 0.0391(9) -0.0161(8) -0.0025(7) -0.0180(8)
C22 0.0311(9) 0.0776(15) 0.0553(12) -0.0267(11) 0.0071(8) -0.0249(10)
C23 0.0335(9) 0.0629(13) 0.0581(12) -0.0124(10) -0.0086(8) -0.0256(9)
C24 0.0382(9) 0.0429(10) 0.0487(10) -0.0121(8) -0.0153(8) -0.0158(8)
C25 0.0316(8) 0.0368(8) 0.0352(8) -0.0098(7) -0.0066(6) -0.0111(7)
C27 0.0386(10) 0.0479(11) 0.0525(11) -0.0005(9) -0.0013(8) -0.0191(8)
O2W 0.0698(12) 0.1026(15) 0.0612(11) -0.0198(10) 0.0073(9) -0.0144(11)

loop_
_atom_type_symbol
_atom_type_description
_atom_type_scat_dispersion_real
_atom_type_scat_dispersion_imag
_atom_type_scat_source
C C 0.0033 0.0016 'International Tables Vol C Tables 4.2.6.8 and 6.1.1.4'
H H 0.0000 0.0000 'International Tables Vol C Tables 4.2.6.8 and 6.1.1.4'
N N 0.0061 0.0033 'International Tables Vol C Tables 4.2.6.8 and 6.1.1.4'
Ni Ni 0.3393 1.1124 'International Tables Vol C Tables 4.2.6.8 and 6.1.1.4'
O O 0.0106 0.0060 'International Tables Vol C Tables 4.2.6.8 and 6.1.1.4'

loop_
_geom_angle_atom_site_label_1
_geom_angle_atom_site_label_2
_geom_angle_atom_site_label_3
_geom_angle
_geom_angle_site_symmetry_1
_geom_angle_site_symmetry_3
_geom_angle_publ_flag
O1 Ni1 O1 180.0 . 2_666 ?
O1 Ni1 O1W 88.78(4) 2_666 . ?
O1 Ni1 O1W 91.22(4) . . ?
O1 Ni1 O1W 91.22(4) 2_666 2_666 ?
O1 Ni1 O1W 88.78(4) . 2_666 ?
O1 Ni1 N1 90.34(5) . 2_666 ?
O1 Ni1 N1 89.66(5) 2_666 2_666 ?
O1 Ni1 N1 90.34(5) 2_666 . ?
O1 Ni1 N1 89.66(5) . . ?
O1W Ni1 O1W 180.0 2_666 . ?
O1W Ni1 N1 89.34(5) . . ?
O1W Ni1 N1 89.34(5) 2_666 2_666 ?
O1W Ni1 N1 90.66(4) 2_666 . ?
O1W Ni1 N1 90.66(4) . 2_666 ?
N1 Ni1 N1 180.0 2_666 . ?
C19 O1 Ni1 132.66(10) . . ?
C1 N1 Ni1 123.26(10) . . ?
C1 N1 C5 117.18(12) . . ?
C5 N1 Ni1 119.50(10) . . ?
C16 N2 C27 116.77(16) . . ?
C6 N3 C7 124.61(13) . . ?
C13 N4 C12 122.64(14) . . ?
N1 C1 C2 123.17(14) . . ?
C1 C2 C3 119.19(14) . . ?
C2 C3 C6 121.05(14) . . ?
C4 C3 C2 117.85(13) . . ?
C4 C3 C6 121.04(13) . . ?
C5 C4 C3 118.98(14) . . ?
N1 C5 C4 123.62(14) . . ?
O3 C6 N3 124.54(14) . . ?
O3 C6 C3 120.58(13) . . ?
N3 C6 C3 114.86(13) . . ?
N3 C7 C8 110.54(13) . . ?
N3 C7 C12 109.34(12) . . ?
C8 C7 C12 111.09(13) . . ?
C7 C8 C9 111.22(14) . . ?
C10 C9 C8 110.14(16) . . ?
C9 C10 C11 110.74(16) . . ?
C10 C11 C12 111.26(14) . . ?
N4 C12 C7 111.12(13) . . ?
N4 C12 C11 110.38(13) . . ?
C11 C12 C7 110.93(13) . . ?
O4 C13 N4 123.41(15) . . ?
O4 C13 C14 119.49(14) . . ?
N4 C13 C14 117.08(14) . . ?
C15 C14 C13 117.53(15) . . ?
C18 C14 C13 124.77(15) . . ?
C18 C14 C15 117.69(15) . . ?
C16 C15 C14 119.02(18) . . ?
N2 C16 C15 123.85(18) . . ?
C14 C18 C27 118.83(17) . . ?
O1 C19 O2 125.32(14) . . ?
O1 C19 C20 116.62(13) . . ?
O2 C19 C20 118.05(14) . . ?
C21 C20 C19 119.78(14) . . ?
C21 C20 C25 118.90(14) . . ?
C25 C20 C19 121.31(14) . . ?
C22 C21 C20 120.27(16) . . ?
C23 C22 C21 120.33(18) . . ?
C24 C23 C22 119.81(16) . . ?
C23 C24 C25 120.01(17) . . ?
C24 C25 C20 120.67(16) . . ?
N2 C27 C18 123.83(19) . . ?

loop_
_geom_bond_atom_site_label_1
_geom_bond_atom_site_label_2
_geom_bond_distance
_geom_bond_site_symmetry_2
_geom_bond_publ_flag
Ni1 O1 2.0502(10) . ?
Ni1 O1 2.0502(10) 2_666 ?
Ni1 O1W 2.0792(11) 2_666 ?
Ni1 O1W 2.0792(11) . ?
Ni1 N1 2.1171(12) 2_666 ?
Ni1 N1 2.1172(12) . ?
O1 C19 1.2581(18) . ?
O2 C19 1.2587(19) . ?
O3 C6 1.2307(19) . ?
O4 C13 1.232(2) . ?
N1 C1 1.335(2) . ?
N1 C5 1.337(2) . ?
N2 C16 1.326(3) . ?
N2 C27 1.331(3) . ?
N3 C6 1.3289(19) . ?
N3 C7 1.4618(18) . ?
N4 C12 1.4671(19) . ?
N4 C13 1.343(2) . ?
C1 C2 1.386(2) . ?
C2 C3 1.388(2) . ?
C3 C4 1.387(2) . ?
C3 C6 1.5076(19) . ?
C4 C5 1.381(2) . ?
C7 C8 1.526(2) . ?
C7 C12 1.530(2) . ?
C8 C9 1.527(2) . ?
C9 C10 1.513(3) . ?
C10 C11 1.527(2) . ?
C11 C12 1.528(2) . ?
C13 C14 1.509(2) . ?
C14 C15 1.387(2) . ?
C14 C18 1.383(2) . ?
C15 C16 1.385(3) . ?
C18 C27 1.389(2) . ?
C19 C20 1.509(2) . ?
C20 C21 1.388(2) . ?
C20 C25 1.390(2) . ?
C21 C22 1.385(2) . ?
C22 C23 1.381(3) . ?
C23 C24 1.379(3) . ?
C24 C25 1.383(2) . ?
